data_4349555
loop_
_publ_author_name
'Zhang, Li'
'Hou, Lei'
'Zhao, Xin'
'Zhang, Zengqi'
'Wang, Yongsong'
'Li, Jun'

_publ_section_title
;
 Three metalloporphyrin frameworks containing imidazole groups: synthesis,
 characterization and properties
;
_journal_issue 2
_journal_name_full 'Inorganic Chemistry Frontiers'
_journal_page_first 360
_journal_paper_doi 10.1039/C6QI00381H
_journal_volume 4
_journal_year 2017
_chemical_formula_sum 'C54 H34 F8 Fe N10'
_chemical_formula_weight 1030.76
_space_group_IT_number 88
_space_group_name_Hall '-I 4ad'
_space_group_name_H-M_alt 'I 41/a :2'
_symmetry_cell_setting tetragonal
_symmetry_space_group_name_H-M 'I 41/a :2'
_atom_sites_solution_hydrogens geom
_atom_sites_solution_primary direct
_atom_sites_solution_secondary difmap
_audit_creation_method SHELXL-97
_audit_update_record
;
2016-07-14 deposited with the CCDC.
2016-12-09 downloaded from the CCDC.
;
_cell_angle_alpha 90.00
_cell_angle_beta 90.00
_cell_angle_gamma 90.00
_cell_formula_units_Z 8
_cell_length_a 26.541(4)
_cell_length_b 26.541(4)
_cell_length_c 34.867(5)
_cell_measurement_reflns_used 1592
_cell_measurement_temperature 296(2)
_cell_measurement_theta_max 25.26
_cell_measurement_theta_min 2.17
_cell_volume 24561(6)
_computing_structure_refinement 'SHELXL-97 (Sheldrick, 1997)'
_computing_structure_solution 'SHELXS-97 (Sheldrick, 1990)'
_diffrn_ambient_temperature 296(2)
_diffrn_measured_fraction_theta_full 0.992
_diffrn_measured_fraction_theta_max 0.992
_diffrn_measurement_device_type 'Bruker SMART CCD area-detector'
_diffrn_radiation_monochromator graphite
_diffrn_radiation_source 'fine-focus sealed tube'
_diffrn_radiation_type MoK\a
_diffrn_radiation_wavelength 0.71073
_diffrn_reflns_av_R_equivalents 0.1104
_diffrn_reflns_av_sigmaI/netI 0.1650
_diffrn_reflns_limit_h_max 31
_diffrn_reflns_limit_h_min -30
_diffrn_reflns_limit_k_max 22
_diffrn_reflns_limit_k_min -31
_diffrn_reflns_limit_l_max 40
_diffrn_reflns_limit_l_min -41
_diffrn_reflns_number 62291
_diffrn_reflns_theta_full 25.28
_diffrn_reflns_theta_max 25.28
_diffrn_reflns_theta_min 1.81
_exptl_absorpt_coefficient_mu 0.154
_exptl_absorpt_correction_T_max 0.9908
_exptl_absorpt_correction_T_min 0.9847
_exptl_absorpt_correction_type multi-scan
_exptl_absorpt_process_details sadabs
_exptl_crystal_colour black
_exptl_crystal_density_diffrn 0.558
_exptl_crystal_density_method 'not measured'
_exptl_crystal_description block
_exptl_crystal_F_000 4208
_exptl_crystal_size_max 0.10
_exptl_crystal_size_mid 0.08
_exptl_crystal_size_min 0.06
_platon_squeeze_details
;
;
_refine_diff_density_max 0.511
_refine_diff_density_min -0.193
_refine_diff_density_rms 0.046
_refine_ls_extinction_method none
_refine_ls_goodness_of_fit_ref 0.848
_refine_ls_hydrogen_treatment constr
_refine_ls_matrix_type full
_refine_ls_number_parameters 320
_refine_ls_number_reflns 11063
_refine_ls_number_restraints 52
_refine_ls_restrained_S_all 0.882
_refine_ls_R_factor_all 0.1199
_refine_ls_R_factor_gt 0.0772
_refine_ls_shift/su_max 0.001
_refine_ls_shift/su_mean 0.000
_refine_ls_structure_factor_coef Fsqd
_refine_ls_weighting_details 'calc w=1/[\s^2^(Fo^2^)+(0.0939P)^2^+0.0000P] where P=(Fo^2^+2Fc^2^)/3'
_refine_ls_weighting_scheme calc
_refine_ls_wR_factor_gt 0.1448
_refine_ls_wR_factor_ref 0.1847
_reflns_number_gt 5086
_reflns_number_total 11063
_reflns_threshold_expression >2sigma(I)
_cod_data_source_file c6qi00381h2.cif
_cod_data_source_block 3
_cod_original_cell_volume 24560(6)
_cod_original_sg_symbol_H-M I4(1)/a
_cod_database_code 4349555

loop_
_symmetry_equiv_pos_as_xyz
'x, y, z'
'-x+1/2, -y, z+1/2'
'-y+3/4, x+1/4, z+1/4'
'y+3/4, -x+3/4, z+3/4'
'x+1/2, y+1/2, z+1/2'
'-x+1, -y+1/2, z+1'
'-y+5/4, x+3/4, z+3/4'
'y+5/4, -x+5/4, z+5/4'
'-x, -y, -z'
'x-1/2, y, -z-1/2'
'y-3/4, -x-1/4, -z-1/4'
'-y-3/4, x-3/4, -z-3/4'
'-x+1/2, -y+1/2, -z+1/2'
'x, y+1/2, -z'
'y-1/4, -x+1/4, -z+1/4'
'-y-1/4, x-1/4, -z-1/4'

loop_
_atom_site_label
_atom_site_type_symbol
_atom_site_fract_x
_atom_site_fract_y
_atom_site_fract_z
_atom_site_U_iso_or_equiv
_atom_site_adp_type
_atom_site_occupancy
_atom_site_symmetry_multiplicity
_atom_site_calc_flag
_atom_site_refinement_flags
Fe1 Fe 0.0000 0.5000 0.0000 0.0635(3) Uani 1 2 d S
F1 F -0.0323(3) 0.3328(2) -0.09425(17) 0.287(4) Uani 1 1 d D
F2 F -0.0739(3) 0.2443(3) -0.1109(2) 0.362(4) Uani 1 1 d D
F4 F -0.1503(3) 0.2421(2) 0.0112(2) 0.323(4) Uani 1 1 d D
F5 F -0.1124(2) 0.33046(17) 0.02476(14) 0.236(3) Uani 1 1 d D
C1 C -0.00589(17) 0.38536(18) -0.00146(13) 0.0692(13) Uani 1 1 d .
C2 C 0.0183(2) 0.34200(18) 0.01402(15) 0.0904(16) Uani 1 1 d .
H2 H 0.0090 0.3086 0.0099 0.109 Uiso 1 1 calc R
C3 C 0.05655(19) 0.3581(2) 0.03555(14) 0.0866(15) Uani 1 1 d .
H3 H 0.0794 0.3379 0.0487 0.104 Uiso 1 1 calc R
C4 C 0.05615(18) 0.41190(19) 0.03473(13) 0.0689(13) Uani 1 1 d .
C5 C 0.08899(17) 0.4414(2) 0.05489(13) 0.0736(13) Uani 1 1 d .
C6 C 0.08897(18) 0.4939(2) 0.05287(14) 0.0857(15) Uani 1 1 d .
C7 C 0.1254(2) 0.5249(2) 0.07259(16) 0.117(2) Uani 1 1 d .
H7 H 0.1511 0.5135 0.0885 0.140 Uiso 1 1 calc R
C8 C 0.11555(19) 0.5728(2) 0.06398(16) 0.118(2) Uani 1 1 d .
H8 H 0.1327 0.6012 0.0724 0.141 Uiso 1 1 calc R
C9 C 0.07183(18) 0.5708(2) 0.03827(14) 0.0878(15) Uani 1 1 d .
C10 C -0.04764(18) 0.38542(19) -0.02444(13) 0.0780(14) Uani 1 1 d .
C11 C -0.07100(17) 0.33330(16) -0.03323(18) 0.0988(17) Uani 1 1 d GU
C12 C -0.0596(2) 0.3106(3) -0.06809(17) 0.171(3) Uani 1 1 d GD
C13 C -0.0800(3) 0.2638(3) -0.07710(19) 0.225(4) Uani 1 1 d GDU
C14 C -0.1118(2) 0.23979(17) -0.0513(3) 0.239(4) Uani 1 1 d GDU
C15 C -0.12324(19) 0.2625(2) -0.0164(2) 0.213(4) Uani 1 1 d GDU
C16 C -0.1028(2) 0.3093(2) -0.00739(16) 0.138(3) Uani 1 1 d GDU
C17 C 0.1260(2) 0.41631(17) 0.08131(16) 0.0841(15) Uani 1 1 d .
C18 C 0.1741(2) 0.4087(2) 0.07170(17) 0.143(3) Uani 1 1 d .
H18 H 0.1861 0.4204 0.0482 0.171 Uiso 1 1 calc R
C19 C 0.2067(2) 0.3834(3) 0.09659(18) 0.155(3) Uani 1 1 d .
H19 H 0.2398 0.3779 0.0888 0.187 Uiso 1 1 calc R
C20 C 0.1927(2) 0.36726(19) 0.13033(17) 0.0881(16) Uani 1 1 d .
C21 C 0.1449(3) 0.3757(2) 0.14090(17) 0.140(2) Uani 1 1 d .
H21 H 0.1338 0.3655 0.1650 0.168 Uiso 1 1 calc R
C22 C 0.1115(2) 0.3997(2) 0.11584(18) 0.140(3) Uani 1 1 d .
H22 H 0.0783 0.4044 0.1234 0.168 Uiso 1 1 calc R
C23 C 0.21232(17) 0.31344(16) 0.18672(13) 0.0724(13) Uani 1 1 d .
H23 H 0.1792 0.3086 0.1947 0.087 Uiso 1 1 calc R
C24 C 0.2743(2) 0.3379(2) 0.15343(19) 0.156(2) Uani 1 1 d U
H24 H 0.2946 0.3528 0.1349 0.187 Uiso 1 1 calc R
C25 C 0.2906(2) 0.3084(3) 0.18326(18) 0.148(2) Uani 1 1 d U
H25 H 0.3239 0.2998 0.1883 0.178 Uiso 1 1 calc R
C26 C -0.1124(4) 0.1534(4) -0.0769(4) 0.344(6) Uani 1 1 d DU
H26A H -0.0857 0.1646 -0.0934 0.516 Uiso 1 1 calc R
H26B H -0.1377 0.1366 -0.0920 0.516 Uiso 1 1 calc R
H26C H -0.0992 0.1304 -0.0582 0.516 Uiso 1 1 calc R
C27 C -0.1775(5) 0.1765(5) -0.0412(4) 0.385(7) Uani 1 1 d DU
H27A H -0.1854 0.1436 -0.0511 0.577 Uiso 1 1 calc R
H27B H -0.2048 0.1991 -0.0466 0.577 Uiso 1 1 calc R
H27C H -0.1725 0.1745 -0.0140 0.577 Uiso 1 1 calc R
N1 N 0.01753(12) 0.42820(13) 0.01160(9) 0.0612(10) Uani 1 1 d .
N2 N 0.05723(12) 0.52324(14) 0.03201(9) 0.0653(10) Uani 1 1 d .
N3 N 0.24998(16) 0.29400(14) 0.20423(11) 0.0876(12) Uani 1 1 d U
N4 N 0.22438(15) 0.34155(16) 0.15575(13) 0.1017(14) Uani 1 1 d U
N5 N -0.1336(4) 0.1942(3) -0.0586(3) 0.280(4) Uani 1 1 d DU

loop_
_atom_site_aniso_label
_atom_site_aniso_U_11
_atom_site_aniso_U_22
_atom_site_aniso_U_33
_atom_site_aniso_U_23
_atom_site_aniso_U_13
_atom_site_aniso_U_12
Fe1 0.0498(6) 0.0744(7) 0.0662(6) 0.0447(5) -0.0012(5) -0.0035(5)
F1 0.336(8) 0.285(7) 0.241(6) -0.107(5) 0.113(5) -0.084(6)
F2 0.449(10) 0.295(7) 0.342(9) -0.180(7) -0.010(8) -0.066(7)
F4 0.331(8) 0.182(5) 0.456(9) 0.021(5) 0.051(6) -0.150(5)
F5 0.308(6) 0.177(4) 0.223(5) -0.021(3) 0.113(4) -0.134(4)
C1 0.060(3) 0.073(3) 0.074(3) 0.040(3) -0.007(3) -0.014(3)
C2 0.098(4) 0.065(3) 0.108(4) 0.039(3) -0.024(3) 0.007(3)
C3 0.073(4) 0.086(4) 0.101(4) 0.038(3) -0.009(3) 0.010(3)
C4 0.069(3) 0.071(4) 0.066(3) 0.038(3) 0.002(3) 0.002(3)
C5 0.063(3) 0.077(4) 0.080(3) 0.044(3) -0.014(3) 0.004(3)
C6 0.073(3) 0.092(4) 0.093(4) 0.043(3) -0.031(3) -0.011(3)
C7 0.105(4) 0.094(4) 0.151(5) 0.057(4) -0.062(4) -0.004(4)
C8 0.105(4) 0.096(4) 0.152(5) 0.028(4) -0.076(4) -0.026(4)
C9 0.072(4) 0.086(4) 0.106(4) 0.042(3) -0.031(3) -0.008(3)
C10 0.069(3) 0.082(4) 0.083(3) 0.035(3) -0.011(3) -0.001(3)
C11 0.092(4) 0.081(4) 0.123(5) 0.011(4) -0.043(4) 0.005(3)
C12 0.149(8) 0.155(8) 0.208(10) -0.082(8) -0.012(7) -0.012(6)
C13 0.164(9) 0.169(10) 0.341(12) -0.077(9) -0.066(8) -0.028(7)
C14 0.182(8) 0.112(7) 0.423(11) -0.036(7) -0.120(7) -0.024(6)
C15 0.146(7) 0.108(6) 0.385(12) 0.057(7) -0.009(7) -0.046(5)
C16 0.135(6) 0.085(5) 0.194(8) 0.021(5) 0.036(5) -0.027(4)
C17 0.065(4) 0.085(4) 0.102(4) 0.050(3) -0.019(3) 0.008(3)
C18 0.083(4) 0.219(7) 0.126(5) 0.107(5) -0.014(4) 0.030(4)
C19 0.077(4) 0.261(8) 0.129(5) 0.130(6) 0.000(4) 0.027(4)
C20 0.061(4) 0.108(4) 0.096(4) 0.046(3) -0.039(3) -0.003(3)
C21 0.113(5) 0.201(7) 0.104(5) 0.096(4) -0.013(4) 0.040(5)
C22 0.088(4) 0.217(7) 0.115(5) 0.102(5) 0.010(4) 0.071(4)
C23 0.067(3) 0.078(3) 0.072(3) 0.026(3) -0.042(3) -0.003(3)
C24 0.093(3) 0.211(5) 0.163(4) 0.114(4) -0.035(4) -0.006(4)
C25 0.089(4) 0.208(5) 0.146(4) 0.102(4) -0.050(3) 0.003(4)
C26 0.308(12) 0.213(10) 0.510(15) -0.130(10) -0.082(11) 0.004(9)
C27 0.341(14) 0.256(11) 0.558(16) -0.065(11) -0.092(14) -0.104(11)
N1 0.053(2) 0.065(2) 0.065(2) 0.051(2) 0.0004(19) 0.000(2)
N2 0.062(2) 0.063(3) 0.071(3) 0.038(2) -0.0184(19) -0.009(2)
N3 0.071(3) 0.105(3) 0.086(3) 0.046(2) -0.044(2) -0.005(2)
N4 0.059(3) 0.129(3) 0.117(3) 0.061(3) -0.043(3) -0.007(3)
N5 0.207(7) 0.168(7) 0.464(10) -0.046(7) -0.095(7) -0.032(6)

loop_
_atom_type_symbol
_atom_type_description
_atom_type_scat_dispersion_real
_atom_type_scat_dispersion_imag
_atom_type_scat_source
C C 0.0033 0.0016 'International Tables Vol C Tables 4.2.6.8 and 6.1.1.4'
H H 0.0000 0.0000 'International Tables Vol C Tables 4.2.6.8 and 6.1.1.4'
N N 0.0061 0.0033 'International Tables Vol C Tables 4.2.6.8 and 6.1.1.4'
Fe Fe 0.3463 0.8444 'International Tables Vol C Tables 4.2.6.8 and 6.1.1.4'
F F 0.0171 0.0103 'International Tables Vol C Tables 4.2.6.8 and 6.1.1.4'

loop_
_geom_angle_atom_site_label_1
_geom_angle_atom_site_label_2
_geom_angle_atom_site_label_3
_geom_angle
_geom_angle_site_symmetry_1
_geom_angle_site_symmetry_3
N3 Fe1 N3 180.00(17) 4_454 12_666
N3 Fe1 N2 90.11(15) 4_454 .
N3 Fe1 N2 89.90(15) 12_666 .
N3 Fe1 N2 89.90(15) 4_454 9_565
N3 Fe1 N2 90.10(15) 12_666 9_565
N2 Fe1 N2 180.00(19) . 9_565
N3 Fe1 N1 88.51(14) 4_454 9_565
N3 Fe1 N1 91.49(14) 12_666 9_565
N2 Fe1 N1 89.75(15) . 9_565
N2 Fe1 N1 90.25(15) 9_565 9_565
N3 Fe1 N1 91.49(14) 4_454 .
N3 Fe1 N1 88.51(14) 12_666 .
N2 Fe1 N1 90.25(15) . .
N2 Fe1 N1 89.75(15) 9_565 .
N1 Fe1 N1 180.00(18) 9_565 .
C10 C1 N1 124.1(4) . .
C10 C1 C2 126.0(5) . .
N1 C1 C2 109.8(4) . .
C3 C2 C1 107.4(4) . .
C3 C2 H2 126.3 . .
C1 C2 H2 126.3 . .
C2 C3 C4 107.6(5) . .
C2 C3 H3 126.2 . .
C4 C3 H3 126.2 . .
C5 C4 N1 126.7(4) . .
C5 C4 C3 123.9(5) . .
N1 C4 C3 109.4(5) . .
C4 C5 C6 123.1(4) . .
C4 C5 C17 118.7(4) . .
C6 C5 C17 118.2(5) . .
N2 C6 C5 126.8(5) . .
N2 C6 C7 110.1(4) . .
C5 C6 C7 123.1(5) . .
C8 C7 C6 107.8(5) . .
C8 C7 H7 126.1 . .
C6 C7 H7 126.1 . .
C7 C8 C9 105.0(5) . .
C7 C8 H8 127.5 . .
C9 C8 H8 127.5 . .
N2 C9 C10 126.1(4) . 9_565
N2 C9 C8 111.2(4) . .
C10 C9 C8 122.6(5) 9_565 .
C1 C10 C9 124.7(5) . 9_565
C1 C10 C11 116.1(4) . .
C9 C10 C11 119.1(4) 9_565 .
C12 C11 C16 120.0 . .
C12 C11 C10 118.3(5) . .
C16 C11 C10 121.7(5) . .
F1 C12 C11 122.4(6) . .
F1 C12 C13 117.5(6) . .
C11 C12 C13 120.0 . .
F2 C13 C12 120.9(7) . .
F2 C13 C14 118.8(7) . .
C12 C13 C14 120.0 . .
N5 C14 C15 117.1(8) . .
N5 C14 C13 122.9(8) . .
C15 C14 C13 120.0 . .
F4 C15 C14 125.4(6) . .
F4 C15 C16 114.5(6) . .
C14 C15 C16 120.0 . .
F5 C16 C15 120.8(5) . .
F5 C16 C11 119.1(5) . .
C15 C16 C11 120.0 . .
C18 C17 C22 116.7(5) . .
C18 C17 C5 122.6(5) . .
C22 C17 C5 120.7(5) . .
C17 C18 C19 120.6(5) . .
C17 C18 H18 119.7 . .
C19 C18 H18 119.7 . .
C20 C19 C18 122.7(5) . .
C20 C19 H19 118.6 . .
C18 C19 H19 118.6 . .
C19 C20 C21 117.6(5) . .
C19 C20 N4 124.0(6) . .
C21 C20 N4 118.4(5) . .
C20 C21 C22 120.2(5) . .
C20 C21 H21 119.9 . .
C22 C21 H21 119.9 . .
C17 C22 C21 122.1(5) . .
C17 C22 H22 118.9 . .
C21 C22 H22 118.9 . .
N3 C23 N4 114.8(4) . .
N3 C23 H23 122.6 . .
N4 C23 H23 122.6 . .
N4 C24 C25 107.9(5) . .
N4 C24 H24 126.0 . .
C25 C24 H24 126.0 . .
N3 C25 C24 108.7(5) . .
N3 C25 H25 125.6 . .
C24 C25 H25 125.6 . .
N5 C26 H26A 109.5 . .
N5 C26 H26B 109.5 . .
H26A C26 H26B 109.5 . .
N5 C26 H26C 109.5 . .
H26A C26 H26C 109.5 . .
H26B C26 H26C 109.5 . .
N5 C27 H27A 109.5 . .
N5 C27 H27B 109.5 . .
H27A C27 H27B 109.5 . .
N5 C27 H27C 109.5 . .
H27A C27 H27C 109.5 . .
H27B C27 H27C 109.5 . .
C1 N1 C4 105.8(4) . .
C1 N1 Fe1 128.0(3) . .
C4 N1 Fe1 126.3(3) . .
C9 N2 C6 105.9(4) . .
C9 N2 Fe1 127.4(3) . .
C6 N2 Fe1 126.7(3) . .
C23 N3 C25 104.4(4) . .
C23 N3 Fe1 128.6(4) . 3
C25 N3 Fe1 127.0(3) . 3
C24 N4 C23 104.1(4) . .
C24 N4 C20 126.5(5) . .
C23 N4 C20 129.3(4) . .
C14 N5 C26 127.6(11) . .
C14 N5 C27 124.9(11) . .
C26 N5 C27 106.0(8) . .

loop_
_geom_bond_atom_site_label_1
_geom_bond_atom_site_label_2
_geom_bond_distance
_geom_bond_site_symmetry_2
Fe1 N3 1.978(4) 4_454
Fe1 N3 1.978(4) 12_666
Fe1 N2 1.983(3) .
Fe1 N2 1.983(3) 9_565
Fe1 N1 2.003(3) 9_565
Fe1 N1 2.003(3) .
F1 C12 1.305(6) .
F2 C13 1.297(7) .
F4 C15 1.316(7) .
F5 C16 1.280(5) .
C1 C10 1.367(5) .
C1 N1 1.374(5) .
C1 C2 1.423(5) .
C2 C3 1.333(5) .
C2 H2 0.9300 .
C3 C4 1.429(6) .
C3 H3 0.9300 .
C4 C5 1.366(6) .
C4 N1 1.374(5) .
C5 C6 1.397(6) .
C5 C17 1.502(6) .
C6 N2 1.358(5) .
C6 C7 1.443(6) .
C7 C8 1.330(6) .
C7 H7 0.9300 .
C8 C9 1.467(6) .
C8 H8 0.9300 .
C9 N2 1.338(5) .
C9 C10 1.413(6) 9_565
C10 C9 1.413(6) 9_565
C10 C11 1.547(6) .
C11 C12 1.3900 .
C11 C16 1.3900 .
C12 C13 1.3900 .
C13 C14 1.3900 .
C14 N5 1.365(9) .
C14 C15 1.3900 .
C15 C16 1.3900 .
C17 C18 1.336(6) .
C17 C22 1.338(6) .
C18 C19 1.398(6) .
C18 H18 0.9300 .
C19 C20 1.306(6) .
C19 H19 0.9300 .
C20 C21 1.341(6) .
C20 N4 1.399(5) .
C21 C22 1.398(6) .
C21 H21 0.9300 .
C22 H22 0.9300 .
C23 N3 1.280(4) .
C23 N4 1.351(5) .
C23 H23 0.9300 .
C24 N4 1.332(6) .
C24 C25 1.371(6) .
C24 H24 0.9300 .
C25 N3 1.357(6) .
C25 H25 0.9300 .
C26 N5 1.379(9) .
C26 H26A 0.9600 .
C26 H26B 0.9600 .
C26 H26C 0.9600 .
C27 N5 1.394(10) .
C27 H27A 0.9600 .
C27 H27B 0.9600 .
C27 H27C 0.9600 .
N3 Fe1 1.978(4) 3

loop_
_platon_squeeze_void_nr
_platon_squeeze_void_average_x
_platon_squeeze_void_average_y
_platon_squeeze_void_average_z
_platon_squeeze_void_volume
_platon_squeeze_void_count_electrons
_platon_squeeze_void_content
1 0.329 -0.008 0.002 16578 5636 ' '
